data_1101209
loop_
_publ_author_name
'Ouellette, Wayne'
'Yu, Ming Hui'
'O'Connor, Charles J.'
'Zubieta, Jon'

_publ_section_title
;
 Structural Diversity of the Oxovanadium Organodiphosphonate System:
 A Platform for the Design of Void Channels
;
_journal_issue 8
_journal_name_full 'Inorganic Chemistry'
_journal_page_first 3224
_journal_page_last 3239
_journal_paper_doi 10.1021/ic0517422
_journal_volume 45
_journal_year 2006
_chemical_formula_sum 'C4.5 H12.75 N O9 P2 V2'
_chemical_formula_weight 388.73
_space_group_IT_number 15
_symmetry_cell_setting monoclinic
_symmetry_space_group_name_Hall '-C 2yc'
_symmetry_space_group_name_H-M 'C 1 2/c 1'
_cell_angle_alpha 90.00
_cell_angle_beta 103.5240(10)
_cell_angle_gamma 90.00
_cell_formula_units_Z 8
_cell_length_a 15.2345(10)
_cell_length_b 10.1817(6)
_cell_length_c 18.6968(12)
_cell_measurement_temperature 90(2)
_cell_volume 2819.7(3)
_diffrn_ambient_temperature 90(2)
_exptl_crystal_density_diffrn 1.831
_cod_duplicate_entry 1101187
_cod_depositor_comments
;
The following automatic conversions were performed:
'_symmetry_cell_setting' value 'Monoclinic' changed to 'monoclinic'
according to '/home/saulius/struct/CIF-dictionaries/cif_core.dic'
dictionary named 'cif_core.dic' version 2.4.1 from 2010-06-29.

Automatic conversion script
Id: cif_fix_enum 1527 2010-12-29 10:47:43Z saulius 
;
_cod_original_sg_symbol_H-M 'C 2/c'
_cod_original_formula_sum 'C4.50 H12.75 N O9 P2 V2'
_cod_database_code 1101209

loop_
_symmetry_equiv_pos_as_xyz
'x, y, z'
'-x, y, -z+1/2'
'x+1/2, y+1/2, z'
'-x+1/2, y+1/2, -z+1/2'
'-x, -y, -z'
'x, -y, z-1/2'
'-x+1/2, -y+1/2, -z'
'x+1/2, -y+1/2, z-1/2'

loop_
_atom_site_label
_atom_site_type_symbol
_atom_site_fract_x
_atom_site_fract_y
_atom_site_fract_z
_atom_site_U_iso_or_equiv
_atom_site_adp_type
_atom_site_occupancy
_atom_site_symmetry_multiplicity
_atom_site_calc_flag
_atom_site_refinement_flags
_atom_site_disorder_assembly
_atom_site_disorder_group
V1A V 0.75200(8) -0.04720(8) 0.21718(4) 0.0152(3) Uani 0.898(5) 1 d P . 1
O2 O 0.6543(2) 0.0084(3) 0.2165(2) 0.0351(9) Uani 0.898(5) 1 d P . 1
V1B V 0.8047(10) -0.0750(7) 0.2187(3) 0.027(4) Uani 0.102(5) 1 d P . 2
O2B O 0.9094(17) -0.123(3) 0.2292(16) 0.028(7) Uani 0.102(5) 1 d P . 2
V2 V 0.66193(4) 0.38449(5) 0.08390(3) 0.01656(16) Uani 1 1 d . . .
P1 P 0.66171(6) -0.33276(8) 0.16590(5) 0.0162(2) Uani 1 1 d . . .
P2 P 0.78554(7) 0.11826(8) 0.07647(5) 0.0169(2) Uani 1 1 d . . .
O1 O 0.73127(18) -0.2227(2) 0.17113(14) 0.0231(6) Uani 1 1 d . . .
O3 O 0.8302(2) 0.0982(2) 0.26029(13) 0.0242(6) Uani 1 1 d . . .
O4 O 0.78635(19) -0.0033(2) 0.12477(13) 0.0213(5) Uani 1 1 d . . .
O5 O 0.70163(18) 0.2009(2) 0.07478(14) 0.0205(5) Uani 1 1 d . . .
O6 O 0.7048(3) 0.3551(3) 0.19028(15) 0.0333(8) Uani 1 1 d . . .
O7 O 0.55530(19) 0.3646(3) 0.05936(17) 0.0299(6) Uani 1 1 d . . .
O8 O 0.67459(19) 0.5735(2) 0.10537(13) 0.0207(5) Uani 1 1 d . . .
O9 O 0.71048(19) 0.4320(3) -0.00036(13) 0.0227(6) Uani 1 1 d . . .
C1 C 0.5521(3) -0.2609(4) 0.1419(2) 0.0231(7) Uani 1 1 d . . .
N1 N 0.2641(9) 0.2766(12) 0.0180(7) 0.074(4) Uani 0.50 1 d PD . .
H1A H 0.5458 -0.2008 0.1820 0.028 Uiso 1 1 calc R . .
H1B H 0.5477 -0.2071 0.0971 0.028 Uiso 1 1 calc R . .
C2 C 0.4727(3) -0.3569(3) 0.1277(2) 0.0216(7) Uani 1 1 d . . .
H2A H 0.4769 -0.4136 0.1714 0.026 Uiso 1 1 calc R . .
H2B H 0.4755 -0.4139 0.0854 0.026 Uiso 1 1 calc R . .
C3 C 0.8826(3) 0.2173(3) 0.1114(2) 0.0203(7) Uani 1 1 d . . .
H3A H 0.8849 0.2876 0.0753 0.024 Uiso 1 1 calc R . .
H3B H 0.8755 0.2601 0.1573 0.024 Uiso 1 1 calc R . .
N2 N 0.4051(12) 0.2896(10) 0.1091(14) 0.176(12) Uani 0.50 1 d PD . .
C4 C 0.3468(10) 0.2035(15) 0.0188(9) 0.084(5) Uani 0.50 1 d PD . .
C5 C 0.4038(12) 0.1502(10) 0.0907(8) 0.087(5) Uani 0.50 1 d PD . .
C6 C 0.4889(11) 0.0788(13) 0.0812(11) 0.22(2) Uani 0.50 1 d PD . .
H6' H 0.715(4) 0.292(5) 0.195(3) 0.038(16) Uiso 1 1 d . . .

loop_
_atom_site_aniso_label
_atom_site_aniso_U_11
_atom_site_aniso_U_22
_atom_site_aniso_U_33
_atom_site_aniso_U_23
_atom_site_aniso_U_13
_atom_site_aniso_U_12
V1A 0.0215(6) 0.0133(3) 0.0109(3) -0.0017(2) 0.0036(3) -0.0022(3)
O2 0.0282(18) 0.0343(18) 0.044(2) -0.0172(15) 0.0107(15) -0.0012(14)
V1B 0.059(9) 0.011(3) 0.009(3) 0.002(2) 0.007(3) -0.011(4)
O2B 0.013(12) 0.035(15) 0.036(16) 0.023(12) 0.008(11) 0.013(11)
V2 0.0255(3) 0.0130(3) 0.0114(3) -0.0018(2) 0.0047(2) 0.0008(2)
P1 0.0240(5) 0.0123(4) 0.0113(4) -0.0012(3) 0.0020(3) 0.0006(3)
P2 0.0283(5) 0.0121(4) 0.0103(4) -0.0008(3) 0.0049(3) 0.0011(3)
O1 0.0305(14) 0.0158(11) 0.0225(13) -0.0053(10) 0.0050(11) -0.0047(10)
O3 0.0416(17) 0.0186(12) 0.0128(12) -0.0020(9) 0.0071(11) -0.0094(11)
O4 0.0384(15) 0.0131(11) 0.0138(11) 0.0009(9) 0.0091(11) 0.0011(10)
O5 0.0271(13) 0.0161(11) 0.0177(12) -0.0028(9) 0.0043(10) 0.0021(10)
O6 0.073(2) 0.0132(13) 0.0125(12) -0.0002(10) 0.0076(13) 0.0091(14)
O7 0.0288(15) 0.0253(14) 0.0366(16) -0.0071(12) 0.0099(12) -0.0005(12)
O8 0.0373(15) 0.0133(11) 0.0120(11) -0.0032(9) 0.0067(10) -0.0002(10)
O9 0.0371(15) 0.0183(12) 0.0140(12) -0.0022(9) 0.0084(11) -0.0030(11)
N1 0.106(10) 0.060(8) 0.074(10) -0.014(6) 0.060(9) 0.000(7)
C1 0.0244(18) 0.0187(16) 0.0245(18) -0.0007(14) 0.0022(14) 0.0022(14)
C2 0.0276(19) 0.0155(15) 0.0199(17) -0.0003(13) 0.0018(14) 0.0027(14)
C3 0.0275(18) 0.0180(16) 0.0164(16) -0.0020(13) 0.0073(13) 0.0006(14)
N2 0.164(15) 0.040(6) 0.41(3) -0.029(11) 0.25(2) -0.016(8)
C4 0.130(15) 0.059(9) 0.072(10) 0.008(7) 0.041(10) 0.000(9)
C5 0.104(13) 0.079(10) 0.067(9) 0.022(8) -0.002(9) -0.025(10)
C6 0.25(3) 0.021(6) 0.26(3) 0.041(11) -0.20(3) -0.022(11)

loop_
_geom_bond_atom_site_label_1
_geom_bond_atom_site_label_2
_geom_bond_distance
_geom_bond_site_symmetry_2
_geom_bond_publ_flag
V1A O2 1.590(4) . ?
V1A O3 1.952(3) . ?
V1A O4 1.970(3) . ?
V1A O6 1.971(3) 4_645 ?
V1A O1 1.977(3) . ?
V1B O2B 1.630(3) . ?
V1B O4 1.862(6) . ?
V1B O6 1.881(7) 4_645 ?
V1B O3 1.930(7) . ?
V1B O1 1.959(8) . ?
V2 O7 1.594(3) . ?
V2 O9 1.951(3) . ?
V2 O6 1.966(3) . ?
V2 O8 1.966(2) . ?
V2 O5 1.984(3) . ?
P1 O8 1.528(2) 1_545 ?
P1 O3 1.528(3) 4_645 ?
P1 O1 1.529(3) . ?
P1 C1 1.782(4) . ?
P2 O5 1.525(3) . ?
P2 O9 1.526(3) 7_655 ?
P2 O4 1.530(3) . ?
P2 C3 1.783(4) . ?
O3 P1 1.528(3) 4_655 ?
O6 V1B 1.881(7) 4_655 ?
O6 V1A 1.971(3) 4_655 ?
O6 H6' 0.67(5) . ?
O8 P1 1.528(2) 1_565 ?
O9 P2 1.527(3) 7_655 ?
N1 C4 1.460(2) . ?
C1 C2 1.529(5) . ?
C1 H1A 0.9900 . ?
C1 H1B 0.9900 . ?
C2 C3 1.534(5) 3_445 ?
C2 H2A 0.9900 . ?
C2 H2B 0.9900 . ?
C3 C2 1.534(5) 3 ?
C3 H3A 0.9900 . ?
C3 H3B 0.9900 . ?
N2 C5 1.460(2) . ?
C5 C6 1.531(2) . ?
